data_4033812
loop_
_publ_author_name
'Hu, Lei'
'Mahaut, Damien'
'Tumanov, Nikolay'
'Wouters, Johan'
'Robiette, Rapha\"el'
'Berionni, Guillaume'

_publ_section_title
;
 Complementary Synthetic Approaches toward 9-Phosphatriptycene and
 Structure-Reactivity Investigations of Its Association with Sterically
 Hindered Lewis Acids.
;
_journal_issue 17
_journal_name_full 'The Journal of organic chemistry'
_journal_page_first 11268
_journal_page_last 11274
_journal_paper_doi 10.1021/acs.joc.9b01570
_journal_volume 84
_journal_year 2019
_chemical_formula_moiety 'C37 H13 B F15 P, 0.711(C H2 Cl2)'
_chemical_formula_sum 'C37.71 H14.42 B Cl1.42 F15 P'
_chemical_formula_weight 844.71
_chemical_name_common '9-phosphatriptycene tris(pentafluorophenyl)borane complex'
_chemical_name_systematic '9-phosphatriptycene tris(pentafluorophenyl)borane complex'
_space_group_crystal_system monoclinic
_space_group_IT_number 14
_space_group_name_Hall '-P 2ybc'
_space_group_name_H-M_alt 'P 1 21/c 1'
_atom_sites_solution_hydrogens mixed
_atom_sites_solution_primary dual
_atom_sites_solution_secondary difmap
_audit_creation_method SHELXL-2018/3
_cell_angle_alpha 90
_cell_angle_beta 98.3027(12)
_cell_angle_gamma 90
_cell_formula_units_Z 4
_cell_length_a 15.2134(2)
_cell_length_b 13.99260(17)
_cell_length_c 16.96049(17)
_cell_measurement_reflns_used 7215
_cell_measurement_temperature 295(2)
_cell_measurement_theta_max 66.8670
_cell_measurement_theta_min 4.1040
_cell_volume 3572.62(7)
_computing_cell_refinement 'CrysAlisPro 1.171.40.16b (Rigaku OD, 2018)'
_computing_data_collection 'CrysAlisPro 1.171.39.46 (Rigaku OD, 2018)'
_computing_data_reduction 'CrysAlisPro 1.171.40.16b (Rigaku OD, 2018)'
_computing_structure_refinement 'SHELXL-2018/3 (Sheldrick, 2018)'
_computing_structure_solution 'SHELXT (Sheldrick, 2015)'
_diffrn_ambient_temperature 295(2)
_diffrn_detector_area_resol_mean 5.1856
_diffrn_measured_fraction_theta_full 0.992
_diffrn_measured_fraction_theta_max 0.992
_diffrn_measurement_device_type
;
Oxford Diffraction Xcalibur, Ruby, Gemini Ultra
;
_diffrn_measurement_method '\w scans'
_diffrn_radiation_monochromator 'multilayer mirror'
_diffrn_radiation_type CuK\a
_diffrn_radiation_wavelength 1.54184
_diffrn_reflns_av_R_equivalents 0.0320
_diffrn_reflns_av_unetI/netI 0.0271
_diffrn_reflns_Laue_measured_fraction_full 0.992
_diffrn_reflns_Laue_measured_fraction_max 0.992
_diffrn_reflns_limit_h_max 18
_diffrn_reflns_limit_h_min -16
_diffrn_reflns_limit_k_max 15
_diffrn_reflns_limit_k_min -16
_diffrn_reflns_limit_l_max 20
_diffrn_reflns_limit_l_min -17
_diffrn_reflns_number 19970
_diffrn_reflns_point_group_measured_fraction_full 0.992
_diffrn_reflns_point_group_measured_fraction_max 0.992
_diffrn_reflns_theta_full 67.065
_diffrn_reflns_theta_max 67.065
_diffrn_reflns_theta_min 2.935
_diffrn_source 'fine-focus sealed tube'
_exptl_absorpt_coefficient_mu 2.651
_exptl_absorpt_correction_T_max 0.946
_exptl_absorpt_correction_T_min 0.552
_exptl_absorpt_correction_type analytical
_exptl_absorpt_process_details
;
CrysAlisPro 1.171.40.16b (Rigaku Oxford Diffraction, 2018)
Analytical numeric absorption correction using a multifaceted crystal
model based on expressions derived by R.C. Clark & J.S. Reid.
(Clark, R. C. & Reid, J. S. (1995). Acta Cryst. A51, 887-897)
Empirical absorption correction using spherical harmonics,
 implemented in SCALE3 ABSPACK scaling algorithm.
;
_exptl_crystal_colour colourless
_exptl_crystal_density_diffrn 1.570
_exptl_crystal_description plate
_exptl_crystal_F_000 1680
_exptl_crystal_size_max 0.490
_exptl_crystal_size_mid 0.047
_exptl_crystal_size_min 0.021
_refine_diff_density_max 0.356
_refine_diff_density_min -0.252
_refine_diff_density_rms 0.040
_refine_ls_extinction_method none
_refine_ls_goodness_of_fit_ref 1.033
_refine_ls_hydrogen_treatment constr
_refine_ls_matrix_type full
_refine_ls_number_parameters 599
_refine_ls_number_reflns 6330
_refine_ls_number_restraints 96
_refine_ls_restrained_S_all 1.063
_refine_ls_R_factor_all 0.0562
_refine_ls_R_factor_gt 0.0429
_refine_ls_shift/su_max 0.001
_refine_ls_shift/su_mean 0.000
_refine_ls_structure_factor_coef Fsqd
_refine_ls_weighting_details 'w=1/[\s^2^(Fo^2^)+(0.0690P)^2^+0.6037P] where P=(Fo^2^+2Fc^2^)/3'
_refine_ls_weighting_scheme calc
_refine_ls_wR_factor_gt 0.1133
_refine_ls_wR_factor_ref 0.1243
_reflns_Friedel_coverage 0.000
_reflns_number_gt 5013
_reflns_number_total 6330
_reflns_threshold_expression 'I > 2\s(I)'
_cod_data_source_file jo9b01570_si_007.cif
_cod_data_source_block nt0433_LHG09
_cod_original_cell_volume 3572.61(7)
_cod_original_sg_symbol_H-M 'P 21/c'
_cod_database_code 4033812
_shelx_shelxl_version_number 2018/3
_shelx_space_group_comment
;
The symmetry employed for this shelxl refinement is uniquely defined
by the following loop, which should always be used as a source of
symmetry information in preference to the above space-group names.
They are only intended as comments.
;
_shelx_estimated_absorpt_t_min 0.357
_shelx_estimated_absorpt_t_max 0.946

loop_
_space_group_symop_operation_xyz
'x, y, z'
'-x, y+1/2, -z+1/2'
'-x, -y, -z'
'x, -y-1/2, z-1/2'

loop_
_atom_site_label
_atom_site_type_symbol
_atom_site_fract_x
_atom_site_fract_y
_atom_site_fract_z
_atom_site_U_iso_or_equiv
_atom_site_adp_type
_atom_site_occupancy
_atom_site_site_symmetry_order
_atom_site_calc_flag
_atom_site_refinement_flags_posn
_atom_site_refinement_flags_adp
_atom_site_refinement_flags_occupancy
_atom_site_disorder_assembly
_atom_site_disorder_group
C38A C 0.156(4) 0.766(5) 0.6393(17) 0.368(16) Uani 0.238(6) 1 d D U P A 1
H38A H 0.168858 0.830488 0.657798 0.442 Uiso 0.238(6) 1 calc R U P A 1
H38B H 0.094667 0.752108 0.643153 0.442 Uiso 0.238(6) 1 calc R U P A 1
Cl1A Cl 0.2226(5) 0.6882(7) 0.7002(7) 0.221(5) Uani 0.238(6) 1 d D U P A 1
Cl2A Cl 0.1727(19) 0.757(2) 0.5403(12) 0.431(15) Uani 0.238(6) 1 d D U P A 1
C38B C 0.1501(16) 0.765(6) 0.9187(19) 0.257(16) Uani 0.112(6) 1 d D U P B 2
H38C H 0.110334 0.711039 0.920135 0.309 Uiso 0.112(6) 1 calc R U P B 2
H38D H 0.114447 0.820637 0.901520 0.309 Uiso 0.112(6) 1 calc R U P B 2
Cl1B Cl 0.2061(18) 0.785(2) 1.0131(15) 0.236(11) Uani 0.112(6) 1 d D U P B 2
Cl2B Cl 0.2218(17) 0.7422(14) 0.8513(14) 0.205(9) Uani 0.112(6) 1 d D U P B 2
C38C C 0.287(3) 0.784(5) 0.860(2) 0.266(16) Uani 0.134(5) 1 d D U P C 3
H38E H 0.346027 0.757134 0.870939 0.319 Uiso 0.134(5) 1 calc R U P C 3
H38F H 0.290932 0.843796 0.831767 0.319 Uiso 0.134(5) 1 calc R U P C 3
Cl1C Cl 0.2502(9) 0.8083(10) 0.9494(12) 0.190(7) Uani 0.134(5) 1 d D U P C 3
Cl2C Cl 0.2192(12) 0.7066(15) 0.8002(13) 0.204(7) Uani 0.134(5) 1 d D U P C 3
C38D C 0.199(6) 0.698(2) 0.699(2) 0.384(18) Uani 0.227(7) 1 d D U P D 4
H38G H 0.261082 0.678087 0.707923 0.460 Uiso 0.227(7) 1 calc R U P D 4
H38H H 0.164496 0.645485 0.673596 0.460 Uiso 0.227(7) 1 calc R U P D 4
Cl1D Cl 0.1650(16) 0.7223(17) 0.7896(12) 0.368(13) Uani 0.227(7) 1 d D U P D 4
Cl2D Cl 0.1885(8) 0.7953(12) 0.6363(9) 0.284(8) Uani 0.227(7) 1 d D U P D 4
P1 P 0.34534(3) 0.29047(4) 0.73330(3) 0.04471(14) Uani 1 1 d . . . . .
F1 F 0.29789(10) 0.47433(10) 0.79946(8) 0.0721(4) Uani 1 1 d . . . . .
F2 F 0.28258(12) 0.55568(12) 0.93853(9) 0.0876(5) Uani 1 1 d . . . . .
F3 F 0.16631(13) 0.48535(14) 1.03091(8) 0.0946(5) Uani 1 1 d . . . . .
F4 F 0.06487(12) 0.33128(15) 0.97914(9) 0.0973(5) Uani 1 1 d . . . . .
F5 F 0.07713(10) 0.25053(11) 0.84159(9) 0.0760(4) Uani 1 1 d . . . . .
F6 F 0.03375(10) 0.25202(13) 0.63413(10) 0.0866(5) Uani 1 1 d . . . . .
F7 F -0.03515(12) 0.07898(16) 0.61835(13) 0.1115(6) Uani 1 1 d . . . . .
F8 F 0.04879(14) -0.07159(14) 0.69535(15) 0.1191(7) Uani 1 1 d . . . . .
F9 F 0.20544(13) -0.04322(12) 0.79302(13) 0.1022(6) Uani 1 1 d . . . . .
F10 F 0.27751(9) 0.12954(10) 0.80809(8) 0.0671(4) Uani 1 1 d . . . . .
F11 F 0.09649(12) 0.48836(14) 0.72000(9) 0.0952(6) Uani 1 1 d . . . . .
F12 F 0.05148(18) 0.59248(16) 0.59213(12) 0.1306(9) Uani 1 1 d . . . . .
F13 F 0.10187(18) 0.54243(16) 0.45045(11) 0.1277(8) Uani 1 1 d . . . . .
F14 F 0.19722(14) 0.37945(14) 0.44126(8) 0.0974(6) Uani 1 1 d . . . . .
F15 F 0.24241(10) 0.27196(10) 0.56905(8) 0.0710(4) Uani 1 1 d . . . . .
C1 C 0.41439(14) 0.28321(14) 0.83106(12) 0.0487(5) Uani 1 1 d . . . . .
C2 C 0.38544(16) 0.27773(16) 0.90515(12) 0.0560(5) Uani 1 1 d . . . . .
H2 H 0.325046 0.276863 0.908849 0.067 Uiso 1 1 calc R U . . .
C3 C 0.44775(19) 0.27358(18) 0.97340(14) 0.0665(6) Uani 1 1 d . . . . .
H3 H 0.428883 0.269659 1.023071 0.080 Uiso 1 1 calc R U . . .
C4 C 0.53697(19) 0.27521(19) 0.96832(14) 0.0690(7) Uani 1 1 d . . . . .
H4 H 0.577996 0.274673 1.014631 0.083 Uiso 1 1 calc R U . . .
C5 C 0.56632(17) 0.27763(17) 0.89493(14) 0.0622(6) Uani 1 1 d . . . . .
H5 H 0.626843 0.277664 0.891770 0.075 Uiso 1 1 calc R U . . .
C6 C 0.50470(15) 0.28003(15) 0.82576(13) 0.0522(5) Uani 1 1 d . . . . .
C7 C 0.39398(14) 0.18795(14) 0.68775(11) 0.0470(4) Uani 1 1 d . . . . .
C8 C 0.34946(16) 0.11296(15) 0.64597(12) 0.0530(5) Uani 1 1 d . . . . .
H8 H 0.287698 0.111753 0.637196 0.064 Uiso 1 1 calc R U . . .
C9 C 0.39756(18) 0.03988(16) 0.61740(13) 0.0617(6) Uani 1 1 d . . . . .
H9 H 0.367835 -0.010844 0.589897 0.074 Uiso 1 1 calc R U . . .
C10 C 0.48867(18) 0.04169(17) 0.62932(14) 0.0652(6) Uani 1 1 d . . . . .
H10 H 0.520419 -0.007927 0.610266 0.078 Uiso 1 1 calc R U . . .
C11 C 0.53342(16) 0.11731(17) 0.66969(13) 0.0601(6) Uani 1 1 d . . . . .
H11 H 0.595181 0.118811 0.677067 0.072 Uiso 1 1 calc R U . . .
C12 C 0.48645(14) 0.19069(15) 0.69911(12) 0.0509(5) Uani 1 1 d . . . . .
C13 C 0.40686(14) 0.38412(15) 0.68888(12) 0.0503(5) Uani 1 1 d . . . . .
C14 C 0.37308(17) 0.46521(16) 0.64843(13) 0.0585(5) Uani 1 1 d . . . . .
H14 H 0.312733 0.478903 0.643782 0.070 Uiso 1 1 calc R U . . .
C15 C 0.4293(2) 0.52557(18) 0.61507(16) 0.0736(7) Uani 1 1 d . . . . .
H15 H 0.406135 0.578856 0.586521 0.088 Uiso 1 1 calc R U . . .
C16 C 0.5186(2) 0.5080(2) 0.62350(17) 0.0799(8) Uani 1 1 d . . . . .
H16 H 0.555664 0.549513 0.600920 0.096 Uiso 1 1 calc R U . . .
C17 C 0.55408(18) 0.4291(2) 0.66523(16) 0.0710(7) Uani 1 1 d . . . . .
H17 H 0.614960 0.417953 0.671532 0.085 Uiso 1 1 calc R U . . .
C18 C 0.49822(15) 0.36603(16) 0.69794(13) 0.0545(5) Uani 1 1 d . . . . .
C19 C 0.53161(15) 0.27662(16) 0.74283(13) 0.0550(5) Uani 1 1 d . . . . .
H19 H 0.596300 0.271576 0.746212 0.066 Uiso 1 1 calc R U . . .
C20 C 0.19252(14) 0.35515(16) 0.81437(12) 0.0518(5) Uani 1 1 d . . . . .
C21 C 0.23947(15) 0.43541(16) 0.84321(13) 0.0552(5) Uani 1 1 d . . . . .
C22 C 0.23299(17) 0.47923(18) 0.91479(14) 0.0631(6) Uani 1 1 d . . . . .
C23 C 0.17474(18) 0.4435(2) 0.96127(13) 0.0675(7) Uani 1 1 d . . . . .
C24 C 0.12397(17) 0.3661(2) 0.93520(14) 0.0670(7) Uani 1 1 d . . . . .
C25 C 0.13258(15) 0.32411(18) 0.86322(13) 0.0575(5) Uani 1 1 d . . . . .
C26 C 0.16273(14) 0.19955(17) 0.71881(12) 0.0546(5) Uani 1 1 d . . . . .
C27 C 0.08120(16) 0.1809(2) 0.67276(15) 0.0663(6) Uani 1 1 d . . . . .
C28 C 0.04295(18) 0.0915(2) 0.66482(17) 0.0779(8) Uani 1 1 d . . . . .
C29 C 0.0847(2) 0.0158(2) 0.70394(19) 0.0815(8) Uani 1 1 d . . . . .
C30 C 0.16365(19) 0.02983(19) 0.75275(17) 0.0728(7) Uani 1 1 d . . . . .
C31 C 0.19964(15) 0.12040(18) 0.75911(13) 0.0588(6) Uani 1 1 d . . . . .
C32 C 0.17461(14) 0.37452(17) 0.65232(12) 0.0544(5) Uani 1 1 d . . . . .
C33 C 0.12487(18) 0.4575(2) 0.65293(14) 0.0679(6) Uani 1 1 d . . . . .
C34 C 0.1001(2) 0.5135(2) 0.58693(18) 0.0874(9) Uani 1 1 d . . . . .
C35 C 0.1248(2) 0.4882(2) 0.51494(16) 0.0863(9) Uani 1 1 d . . . . .
C36 C 0.17206(19) 0.4061(2) 0.51058(14) 0.0723(7) Uani 1 1 d . . . . .
C37 C 0.19440(15) 0.35168(17) 0.57760(13) 0.0578(5) Uani 1 1 d . . . . .
B1 B 0.20586(16) 0.30642(18) 0.72925(14) 0.0509(5) Uani 1 1 d . . . . .

loop_
_atom_site_aniso_label
_atom_site_aniso_U_11
_atom_site_aniso_U_22
_atom_site_aniso_U_33
_atom_site_aniso_U_23
_atom_site_aniso_U_13
_atom_site_aniso_U_12
C38A 0.358(19) 0.354(18) 0.386(17) 0.008(10) 0.028(10) 0.003(10)
Cl1A 0.099(4) 0.237(9) 0.328(11) -0.090(7) 0.038(5) -0.062(5)
Cl2A 0.43(2) 0.44(2) 0.428(16) 0.044(15) 0.078(15) -0.005(16)
C38B 0.260(18) 0.25(2) 0.257(16) 0.000(10) 0.023(9) -0.004(10)
Cl1B 0.176(14) 0.230(17) 0.287(16) 0.015(14) -0.019(12) 0.098(13)
Cl2B 0.224(16) 0.136(12) 0.248(15) 0.099(11) 0.011(12) 0.013(10)
C38C 0.263(18) 0.257(18) 0.271(16) -0.004(10) 0.017(9) -0.008(10)
Cl1C 0.122(8) 0.187(10) 0.241(12) 0.068(8) -0.040(8) 0.036(7)
Cl2C 0.135(10) 0.189(13) 0.282(15) 0.045(10) 0.011(11) 0.021(9)
C38D 0.38(2) 0.39(2) 0.383(18) -0.009(9) 0.050(11) -0.012(10)
Cl1D 0.326(19) 0.339(19) 0.463(18) 0.018(13) 0.136(16) -0.028(15)
Cl2D 0.160(8) 0.365(15) 0.341(14) -0.052(10) 0.083(8) 0.055(9)
P1 0.0466(3) 0.0444(3) 0.0434(3) -0.0023(2) 0.0075(2) -0.0017(2)
F1 0.0777(9) 0.0683(8) 0.0755(8) -0.0175(7) 0.0287(7) -0.0174(7)
F2 0.1016(12) 0.0798(10) 0.0809(9) -0.0305(8) 0.0113(9) -0.0076(9)
F3 0.1178(14) 0.1132(13) 0.0557(8) -0.0181(8) 0.0223(8) 0.0234(11)
F4 0.1037(12) 0.1239(14) 0.0752(9) 0.0055(9) 0.0500(9) 0.0015(11)
F5 0.0722(9) 0.0855(10) 0.0761(9) -0.0043(8) 0.0305(7) -0.0159(8)
F6 0.0574(8) 0.1005(12) 0.0968(11) 0.0051(9) -0.0061(8) -0.0088(8)
F7 0.0735(11) 0.1306(16) 0.1236(14) -0.0175(12) -0.0083(10) -0.0452(11)
F8 0.1050(14) 0.0827(12) 0.1708(19) -0.0214(12) 0.0239(13) -0.0472(11)
F9 0.0994(13) 0.0640(10) 0.1440(16) 0.0179(10) 0.0199(11) -0.0144(9)
F10 0.0639(8) 0.0686(8) 0.0677(8) 0.0087(6) 0.0054(6) -0.0118(7)
F11 0.1049(13) 0.1120(13) 0.0718(9) 0.0045(9) 0.0238(9) 0.0534(11)
F12 0.167(2) 0.1185(16) 0.1048(13) 0.0174(12) 0.0125(14) 0.0840(16)
F13 0.177(2) 0.1264(16) 0.0770(11) 0.0371(11) 0.0075(12) 0.0520(16)
F14 0.1280(15) 0.1164(13) 0.0492(7) 0.0056(8) 0.0172(8) 0.0176(11)
F15 0.0858(10) 0.0734(9) 0.0535(7) -0.0061(6) 0.0095(7) 0.0161(7)
C1 0.0515(12) 0.0440(10) 0.0494(10) -0.0037(8) 0.0037(9) -0.0005(9)
C2 0.0650(14) 0.0543(12) 0.0489(11) -0.0034(9) 0.0088(10) 0.0024(10)
C3 0.0811(18) 0.0696(15) 0.0470(11) -0.0064(10) 0.0030(11) 0.0066(13)
C4 0.0762(17) 0.0722(16) 0.0525(13) -0.0102(11) -0.0114(11) 0.0086(13)
C5 0.0581(13) 0.0588(13) 0.0656(14) -0.0083(11) -0.0049(11) 0.0034(11)
C6 0.0540(12) 0.0469(11) 0.0542(11) -0.0048(9) 0.0024(9) -0.0008(9)
C7 0.0525(11) 0.0460(10) 0.0427(9) 0.0004(8) 0.0074(8) 0.0009(9)
C8 0.0604(13) 0.0492(11) 0.0497(11) -0.0002(9) 0.0092(9) -0.0014(10)
C9 0.0816(17) 0.0457(12) 0.0573(12) -0.0054(10) 0.0086(11) 0.0023(11)
C10 0.0821(17) 0.0546(13) 0.0598(13) -0.0025(11) 0.0130(12) 0.0170(12)
C11 0.0611(14) 0.0630(14) 0.0573(12) 0.0039(10) 0.0123(10) 0.0144(11)
C12 0.0556(12) 0.0518(12) 0.0460(10) 0.0028(9) 0.0097(9) 0.0056(9)
C13 0.0558(12) 0.0475(11) 0.0482(10) -0.0036(9) 0.0100(9) -0.0057(9)
C14 0.0660(14) 0.0493(12) 0.0601(12) 0.0002(10) 0.0095(11) -0.0040(10)
C15 0.090(2) 0.0546(14) 0.0755(15) 0.0105(12) 0.0109(14) -0.0123(13)
C16 0.088(2) 0.0677(16) 0.0869(18) 0.0139(14) 0.0218(15) -0.0228(14)
C17 0.0619(14) 0.0742(17) 0.0792(16) -0.0014(13) 0.0185(12) -0.0167(13)
C18 0.0556(13) 0.0541(12) 0.0552(11) -0.0035(10) 0.0122(10) -0.0082(10)
C19 0.0452(11) 0.0613(13) 0.0587(12) -0.0023(10) 0.0076(9) -0.0008(10)
C20 0.0473(11) 0.0578(12) 0.0506(11) 0.0000(9) 0.0086(9) 0.0065(9)
C21 0.0520(12) 0.0591(13) 0.0555(11) -0.0037(10) 0.0114(10) 0.0057(10)
C22 0.0651(14) 0.0646(14) 0.0580(12) -0.0099(11) 0.0033(11) 0.0107(12)
C23 0.0790(17) 0.0774(16) 0.0465(11) -0.0044(11) 0.0104(11) 0.0247(14)
C24 0.0664(15) 0.0851(18) 0.0531(12) 0.0112(12) 0.0209(11) 0.0169(13)
C25 0.0529(12) 0.0657(14) 0.0551(12) 0.0035(10) 0.0123(10) 0.0054(11)
C26 0.0492(12) 0.0655(14) 0.0508(11) -0.0073(10) 0.0133(9) -0.0083(10)
C27 0.0542(13) 0.0806(17) 0.0652(13) -0.0068(13) 0.0119(11) -0.0112(12)
C28 0.0588(15) 0.095(2) 0.0801(16) -0.0195(16) 0.0121(13) -0.0276(15)
C29 0.0754(18) 0.0732(18) 0.099(2) -0.0182(16) 0.0243(16) -0.0316(15)
C30 0.0732(17) 0.0612(15) 0.0875(17) 0.0000(13) 0.0237(14) -0.0116(13)
C31 0.0550(13) 0.0648(14) 0.0588(12) -0.0041(11) 0.0159(10) -0.0133(11)
C32 0.0467(11) 0.0641(13) 0.0520(11) -0.0021(10) 0.0060(9) -0.0001(10)
C33 0.0687(15) 0.0769(16) 0.0583(13) 0.0011(12) 0.0105(11) 0.0177(13)
C34 0.096(2) 0.088(2) 0.0774(17) 0.0078(15) 0.0071(15) 0.0358(17)
C35 0.102(2) 0.090(2) 0.0633(15) 0.0196(15) -0.0006(15) 0.0209(17)
C36 0.0810(17) 0.0865(18) 0.0485(12) 0.0007(12) 0.0065(11) 0.0030(15)
C37 0.0552(12) 0.0643(14) 0.0524(12) -0.0023(10) 0.0028(10) 0.0015(11)
B1 0.0449(12) 0.0570(14) 0.0515(12) -0.0025(11) 0.0092(10) -0.0006(10)

loop_
_atom_type_symbol
_atom_type_description
_atom_type_scat_dispersion_real
_atom_type_scat_dispersion_imag
_atom_type_scat_source
C C 0.0181 0.0091 'International Tables Vol C Tables 4.2.6.8 and 6.1.1.4'
H H 0.0000 0.0000 'International Tables Vol C Tables 4.2.6.8 and 6.1.1.4'
Cl Cl 0.3639 0.7018 'International Tables Vol C Tables 4.2.6.8 and 6.1.1.4'
P P 0.2955 0.4335 'International Tables Vol C Tables 4.2.6.8 and 6.1.1.4'
F F 0.0727 0.0534 'International Tables Vol C Tables 4.2.6.8 and 6.1.1.4'
B B 0.0090 0.0039 'International Tables Vol C Tables 4.2.6.8 and 6.1.1.4'

loop_
_geom_angle_atom_site_label_1
_geom_angle_atom_site_label_2
_geom_angle_atom_site_label_3
_geom_angle
Cl1A C38A Cl2A 112.7(9)
Cl1A C38A H38A 109.0
Cl2A C38A H38A 109.0
Cl1A C38A H38B 109.1
Cl2A C38A H38B 109.1
H38A C38A H38B 107.8
Cl2B C38B Cl1B 111.8(9)
Cl2B C38B H38C 109.3
Cl1B C38B H38C 109.3
Cl2B C38B H38D 109.3
Cl1B C38B H38D 109.3
H38C C38B H38D 107.9
Cl1C C38C Cl2C 113.7(10)
Cl1C C38C H38E 108.8
Cl2C C38C H38E 108.8
Cl1C C38C H38F 108.8
Cl2C C38C H38F 108.8
H38E C38C H38F 107.7
Cl2D C38D Cl1D 112.3(10)
Cl2D C38D H38G 109.1
Cl1D C38D H38G 109.1
Cl2D C38D H38H 109.1
Cl1D C38D H38H 109.1
H38G C38D H38H 107.9
C1 P1 C13 98.71(10)
C1 P1 C7 97.14(9)
C13 P1 C7 97.17(9)
C1 P1 B1 118.31(9)
C13 P1 B1 118.56(10)
C7 P1 B1 122.00(10)
C6 C1 C2 120.1(2)
C6 C1 P1 112.69(15)
C2 C1 P1 127.21(17)
C3 C2 C1 119.2(2)
C3 C2 H2 120.4
C1 C2 H2 120.4
C4 C3 C2 120.6(2)
C4 C3 H3 119.7
C2 C3 H3 119.7
C3 C4 C5 120.5(2)
C3 C4 H4 119.7
C5 C4 H4 119.7
C4 C5 C6 119.6(2)
C4 C5 H5 120.2
C6 C5 H5 120.2
C1 C6 C5 119.8(2)
C1 C6 C19 117.46(19)
C5 C6 C19 122.7(2)
C8 C7 C12 120.04(19)
C8 C7 P1 127.57(17)
C12 C7 P1 112.39(15)
C9 C8 C7 119.6(2)
C9 C8 H8 120.2
C7 C8 H8 120.2
C10 C9 C8 120.6(2)
C10 C9 H9 119.7
C8 C9 H9 119.7
C9 C10 C11 120.1(2)
C9 C10 H10 120.0
C11 C10 H10 120.0
C12 C11 C10 120.2(2)
C12 C11 H11 119.9
C10 C11 H11 119.9
C11 C12 C7 119.6(2)
C11 C12 C19 122.7(2)
C7 C12 C19 117.69(18)
C14 C13 C18 119.6(2)
C14 C13 P1 127.85(17)
C18 C13 P1 112.54(16)
C15 C14 C13 119.8(2)
C15 C14 H14 120.1
C13 C14 H14 120.1
C16 C15 C14 120.8(2)
C16 C15 H15 119.6
C14 C15 H15 119.6
C15 C16 C17 120.5(2)
C15 C16 H16 119.8
C17 C16 H16 119.8
C16 C17 C18 119.7(3)
C16 C17 H17 120.2
C18 C17 H17 120.2
C17 C18 C13 119.6(2)
C17 C18 C19 122.9(2)
C13 C18 C19 117.43(19)
C18 C19 C6 108.87(18)
C18 C19 C12 108.21(17)
C6 C19 C12 108.19(17)
C18 C19 H19 110.5
C6 C19 H19 110.5
C12 C19 H19 110.5
C21 C20 C25 113.19(19)
C21 C20 B1 121.84(19)
C25 C20 B1 124.9(2)
F1 C21 C22 116.2(2)
F1 C21 C20 118.70(18)
C22 C21 C20 125.1(2)
F2 C22 C23 120.3(2)
F2 C22 C21 120.8(2)
C23 C22 C21 118.8(2)
F3 C23 C22 120.2(3)
F3 C23 C24 120.6(2)
C22 C23 C24 119.2(2)
F4 C24 C23 120.1(2)
F4 C24 C25 119.7(3)
C23 C24 C25 120.2(2)
F5 C25 C24 115.5(2)
F5 C25 C20 121.07(19)
C24 C25 C20 123.4(2)
C31 C26 C27 113.2(2)
C31 C26 B1 123.64(19)
C27 C26 B1 123.0(2)
F6 C27 C28 115.8(2)
F6 C27 C26 120.5(2)
C28 C27 C26 123.7(3)
F7 C28 C29 119.8(3)
F7 C28 C27 120.2(3)
C29 C28 C27 120.0(3)
F8 C29 C28 120.3(3)
F8 C29 C30 120.3(3)
C28 C29 C30 119.3(2)
F9 C30 C29 120.6(2)
F9 C30 C31 120.5(3)
C29 C30 C31 118.8(3)
F10 C31 C26 119.2(2)
F10 C31 C30 116.0(2)
C26 C31 C30 124.8(2)
C37 C32 C33 113.1(2)
C37 C32 B1 121.5(2)
C33 C32 B1 125.43(19)
F11 C33 C34 115.0(2)
F11 C33 C32 121.2(2)
C34 C33 C32 123.9(2)
F12 C34 C33 120.4(3)
F12 C34 C35 119.7(3)
C33 C34 C35 119.9(3)
F13 C35 C36 120.8(3)
F13 C35 C34 120.6(3)
C36 C35 C34 118.6(2)
F14 C36 C35 120.1(2)
F14 C36 C37 120.4(2)
C35 C36 C37 119.5(2)
F15 C37 C36 116.3(2)
F15 C37 C32 118.8(2)
C36 C37 C32 124.9(2)
C32 B1 C26 112.49(18)
C32 B1 C20 113.82(18)
C26 B1 C20 112.24(17)
C32 B1 P1 105.17(14)
C26 B1 P1 106.93(15)
C20 B1 P1 105.42(14)

loop_
_geom_bond_atom_site_label_1
_geom_bond_atom_site_label_2
_geom_bond_distance
C38A Cl1A 1.717(10)
C38A Cl2A 1.736(10)
C38A H38A 0.9700
C38A H38B 0.9700
C38B Cl2B 1.721(10)
C38B Cl1B 1.723(10)
C38B H38C 0.9700
C38B H38D 0.9700
C38C Cl1C 1.718(10)
C38C Cl2C 1.725(10)
C38C H38E 0.9700
C38C H38F 0.9700
C38D Cl2D 1.721(10)
C38D Cl1D 1.727(10)
C38D H38G 0.9700
C38D H38H 0.9700
P1 C1 1.833(2)
P1 C13 1.834(2)
P1 C7 1.835(2)
P1 B1 2.125(2)
F1 C21 1.352(3)
F2 C22 1.337(3)
F3 C23 1.341(3)
F4 C24 1.340(3)
F5 C25 1.348(3)
F6 C27 1.343(3)
F7 C28 1.339(3)
F8 C29 1.338(3)
F9 C30 1.338(3)
F10 C31 1.351(3)
F11 C33 1.345(3)
F12 C34 1.340(3)
F13 C35 1.335(3)
F14 C36 1.341(3)
F15 C37 1.353(3)
C1 C6 1.390(3)
C1 C2 1.392(3)
C2 C3 1.387(3)
C2 H2 0.9300
C3 C4 1.373(4)
C3 H3 0.9300
C4 C5 1.382(4)
C4 H4 0.9300
C5 C6 1.392(3)
C5 H5 0.9300
C6 C19 1.521(3)
C7 C8 1.387(3)
C7 C12 1.393(3)
C8 C9 1.385(3)
C8 H8 0.9300
C9 C10 1.372(4)
C9 H9 0.9300
C10 C11 1.385(4)
C10 H10 0.9300
C11 C12 1.384(3)
C11 H11 0.9300
C12 C19 1.523(3)
C13 C14 1.386(3)
C13 C18 1.399(3)
C14 C15 1.380(4)
C14 H14 0.9300
C15 C16 1.368(4)
C15 H15 0.9300
C16 C17 1.379(4)
C16 H16 0.9300
C17 C18 1.394(3)
C17 H17 0.9300
C18 C19 1.514(3)
C19 H19 0.9800
C20 C21 1.382(3)
C20 C25 1.387(3)
C20 B1 1.636(3)
C21 C22 1.376(3)
C22 C23 1.363(4)
C23 C24 1.367(4)
C24 C25 1.378(3)
C26 C31 1.378(3)
C26 C27 1.392(3)
C26 B1 1.632(3)
C27 C28 1.378(4)
C28 C29 1.358(5)
C29 C30 1.371(4)
C30 C31 1.378(4)
C32 C37 1.382(3)
C32 C33 1.386(3)
C32 B1 1.630(3)
C33 C34 1.374(4)
C34 C35 1.374(4)
C35 C36 1.364(4)
C36 C37 1.369(3)
